data_1516998
loop_
_publ_author_name
'Markus Graser'
'Holger Kopacka'
'Klaus Wurst'
'Thomas Muller'
'Benno Bildstein'

_publ_section_title
;
 Structurally diverse pyridyl or quinolyl enolato/enamido metal complexes
 of Li, Zr, Fe, Co, Ni, Cu and Zn
;
_journal_name_full
;
Inorganica Chimica Acta
;
_journal_page_first 38
_journal_page_last 49
_journal_volume 401
_journal_year 2013
_chemical_formula_sum 'C81 H66 Cl6 Co3 Li2 N6 O7'
_chemical_formula_weight 1638.77
_space_group_IT_number 167
_symmetry_cell_setting trigonal
_symmetry_space_group_name_Hall '-R 3 2"c'
_symmetry_space_group_name_H-M 'R -3 c :H'
_atom_sites_solution_hydrogens geom
_atom_sites_solution_primary direct
_atom_sites_solution_secondary difmap
_cell_angle_alpha 90.00
_cell_angle_beta 90.00
_cell_angle_gamma 120.00
_cell_formula_units_Z 6
_cell_length_a 20.251(1)
_cell_length_b 20.251(1)
_cell_length_c 32.903(2)
_cell_measurement_reflns_used 13720
_cell_measurement_temperature 233(2)
_cell_measurement_theta_max 25.0
_cell_measurement_theta_min 1.0
_cell_volume 11685.8(11)
_computing_data_collection COLLECT
_computing_data_reduction 'DENZO and SCALEPACK'
_computing_structure_refinement 'SHELXL-97 (Sheldrick, 1997)'
_computing_structure_solution 'SHELXS-97 (Sheldrick, 1990)'
_diffrn_ambient_temperature 233(2)
_diffrn_measured_fraction_theta_full 0.997
_diffrn_measured_fraction_theta_max 0.997
_diffrn_measurement_device_type 'Nonius KappaCCD'
_diffrn_measurement_method 'phi- and omega-scans'
_diffrn_radiation_monochromator graphite
_diffrn_radiation_source 'fine-focus sealed tube'
_diffrn_radiation_type MoK\a
_diffrn_radiation_wavelength 0.71073
_diffrn_reflns_av_R_equivalents 0.0545
_diffrn_reflns_av_sigmaI/netI 0.0285
_diffrn_reflns_limit_h_max 23
_diffrn_reflns_limit_h_min -23
_diffrn_reflns_limit_k_max 23
_diffrn_reflns_limit_k_min -23
_diffrn_reflns_limit_l_max 38
_diffrn_reflns_limit_l_min -34
_diffrn_reflns_number 18141
_diffrn_reflns_theta_full 24.50
_diffrn_reflns_theta_max 24.50
_diffrn_reflns_theta_min 2.01
_diffrn_standards_number 0
_exptl_absorpt_coefficient_mu 0.894
_exptl_absorpt_correction_type none
_exptl_crystal_colour brown
_exptl_crystal_density_diffrn 1.397
_exptl_crystal_density_method 'not measured'
_exptl_crystal_description prism
_exptl_crystal_F_000 5034
_exptl_crystal_size_max 0.42
_exptl_crystal_size_mid 0.11
_exptl_crystal_size_min 0.06
_refine_diff_density_max 0.204
_refine_diff_density_min -0.259
_refine_diff_density_rms 0.042
_refine_ls_extinction_method none
_refine_ls_goodness_of_fit_ref 1.058
_refine_ls_matrix_type full
_refine_ls_number_parameters 169
_refine_ls_number_reflns 2163
_refine_ls_number_restraints 0
_refine_ls_restrained_S_all 1.058
_refine_ls_R_factor_all 0.0568
_refine_ls_R_factor_gt 0.0393
_refine_ls_shift/su_max 0.001
_refine_ls_shift/su_mean 0.000
_refine_ls_structure_factor_coef Fsqd
_refine_ls_weighting_details 'calc w=1/[\s^2^(Fo^2^)+(0.0423P)^2^+17.5294P] where P=(Fo^2^+2Fc^2^)/3'
_refine_ls_weighting_scheme calc
_refine_ls_wR_factor_gt 0.0902
_refine_ls_wR_factor_ref 0.0979
_reflns_number_gt 1699
_reflns_number_total 2163
_reflns_threshold_expression >2sigma(I)
_cod_data_source_file ICA-2013-401-38-49-32.cif
_cod_data_source_block 17'
_cod_original_sg_symbol_H-M R-3c
_cod_database_code 1516998

loop_
_symmetry_equiv_pos_as_xyz
'x, y, z'
'-y, x-y, z'
'-x+y, -x, z'
'y, x, -z+1/2'
'x-y, -y, -z+1/2'
'-x, -x+y, -z+1/2'
'x+2/3, y+1/3, z+1/3'
'-y+2/3, x-y+1/3, z+1/3'
'-x+y+2/3, -x+1/3, z+1/3'
'y+2/3, x+1/3, -z+5/6'
'x-y+2/3, -y+1/3, -z+5/6'
'-x+2/3, -x+y+1/3, -z+5/6'
'x+1/3, y+2/3, z+2/3'
'-y+1/3, x-y+2/3, z+2/3'
'-x+y+1/3, -x+2/3, z+2/3'
'y+1/3, x+2/3, -z+7/6'
'x-y+1/3, -y+2/3, -z+7/6'
'-x+1/3, -x+y+2/3, -z+7/6'
'-x, -y, -z'
'y, -x+y, -z'
'x-y, x, -z'
'-y, -x, z-1/2'
'-x+y, y, z-1/2'
'x, x-y, z-1/2'
'-x+2/3, -y+1/3, -z+1/3'
'y+2/3, -x+y+1/3, -z+1/3'
'x-y+2/3, x+1/3, -z+1/3'
'-y+2/3, -x+1/3, z-1/6'
'-x+y+2/3, y+1/3, z-1/6'
'x+2/3, x-y+1/3, z-1/6'
'-x+1/3, -y+2/3, -z+2/3'
'y+1/3, -x+y+2/3, -z+2/3'
'x-y+1/3, x+2/3, -z+2/3'
'-y+1/3, -x+2/3, z+1/6'
'-x+y+1/3, y+2/3, z+1/6'
'x+1/3, x-y+2/3, z+1/6'

loop_
_atom_site_label
_atom_site_type_symbol
_atom_site_fract_x
_atom_site_fract_y
_atom_site_fract_z
_atom_site_U_iso_or_equiv
_atom_site_adp_type
_atom_site_occupancy
_atom_site_symmetry_multiplicity
_atom_site_calc_flag
_atom_site_refinement_flags
Li1 Li 1.0000 0.0000 0.3103(2) 0.0437(16) Uani 1 3 d S
O2 O 1.0000 0.0000 0.2500 0.0320(8) Uani 1 6 d S
Co1 Co 0.90330(2) 0.0000 0.2500 0.04129(19) Uani 1 2 d S
N1 N 0.89990(12) 0.09955(12) 0.24509(6) 0.0488(5) Uani 1 1 d .
O1 O 0.91878(9) 0.02038(10) 0.31251(5) 0.0474(4) Uani 1 1 d .
C1 C 0.88928(14) 0.05427(14) 0.33325(8) 0.0466(6) Uani 1 1 d .
C2 C 0.86865(19) 0.10209(19) 0.31665(8) 0.0667(8) Uani 1 1 d .
H2 H 0.8426 0.1181 0.3340 0.080 Uiso 1 1 calc .
C3 C 0.88107(18) 0.13190(18) 0.27601(9) 0.0639(8) Uani 1 1 d .
C4 C 0.8749(3) 0.1963(2) 0.26816(11) 0.1002(14) Uani 1 1 d .
H4 H 0.8591 0.2170 0.2890 0.120 Uiso 1 1 calc .
C5 C 0.8913(3) 0.2296(2) 0.23087(13) 0.1121(15) Uani 1 1 d .
H5 H 0.8881 0.2737 0.2261 0.135 Uiso 1 1 calc .
C6 C 0.9127(2) 0.1981(2) 0.20032(11) 0.0912(12) Uani 1 1 d .
H6 H 0.9249 0.2205 0.1744 0.109 Uiso 1 1 calc .
C7 C 0.91564(19) 0.13377(18) 0.20851(9) 0.0661(8) Uani 1 1 d .
H7 H 0.9295 0.1120 0.1873 0.079 Uiso 1 1 calc .
C8 C 0.87910(14) 0.03691(15) 0.37787(8) 0.0487(6) Uani 1 1 d .
C9 C 0.88397(17) -0.02470(18) 0.39264(9) 0.0600(8) Uani 1 1 d .
H9 H 0.8944 -0.0542 0.3745 0.072 Uiso 1 1 calc .
C10 C 0.87372(19) -0.0436(2) 0.43351(9) 0.0706(9) Uani 1 1 d .
H10 H 0.8777 -0.0854 0.4429 0.085 Uiso 1 1 calc .
C11 C 0.85787(19) -0.0017(2) 0.46034(9) 0.0717(9) Uani 1 1 d .
H11 H 0.8497 -0.0153 0.4880 0.086 Uiso 1 1 calc .
C12 C 0.8541(2) 0.0594(2) 0.44665(9) 0.0778(10) Uani 1 1 d .
H12 H 0.8439 0.0887 0.4651 0.093 Uiso 1 1 calc .
C13 C 0.86501(19) 0.07952(18) 0.40576(9) 0.0677(8) Uani 1 1 d .
H13 H 0.8628 0.1225 0.3970 0.081 Uiso 1 1 calc .
C14 C 0.6837(5) 0.0000 0.2500 0.207(5) Uani 1 2 d S
Cl1 Cl 0.61691(11) -0.03534(14) 0.20933(7) 0.1668(7) Uani 0.85 1 d P
Cl2 Cl 0.6140(9) -0.0685(9) 0.2508(6) 0.216(6) Uani 0.15 1 d P

loop_
_atom_site_aniso_label
_atom_site_aniso_U_11
_atom_site_aniso_U_22
_atom_site_aniso_U_33
_atom_site_aniso_U_23
_atom_site_aniso_U_13
_atom_site_aniso_U_12
Li1 0.044(2) 0.044(2) 0.043(4) 0.000 0.000 0.0221(12)
O2 0.0304(11) 0.0304(11) 0.035(2) 0.000 0.000 0.0152(6)
Co1 0.0374(2) 0.0458(3) 0.0434(3) -0.0019(2) -0.00093(11) 0.02292(15)
N1 0.0533(13) 0.0525(13) 0.0485(12) 0.0005(11) -0.0045(10) 0.0324(11)
O1 0.0523(10) 0.0585(11) 0.0435(10) -0.0028(8) 0.0014(8) 0.0368(9)
C1 0.0426(14) 0.0537(15) 0.0475(14) -0.0059(12) 0.0018(12) 0.0270(13)
C2 0.088(2) 0.091(2) 0.0539(17) -0.0040(16) 0.0035(16) 0.070(2)
C3 0.082(2) 0.074(2) 0.0622(18) -0.0065(16) -0.0101(16) 0.0589(18)
C4 0.174(4) 0.117(3) 0.074(2) -0.006(2) -0.012(2) 0.120(3)
C5 0.196(5) 0.106(3) 0.091(3) 0.000(2) -0.018(3) 0.117(3)
C6 0.136(3) 0.085(3) 0.074(2) 0.013(2) -0.009(2) 0.071(3)
C7 0.082(2) 0.0679(19) 0.0589(18) 0.0046(15) -0.0044(16) 0.0455(17)
C8 0.0403(14) 0.0569(16) 0.0478(15) -0.0065(13) 0.0012(12) 0.0235(12)
C9 0.0648(18) 0.075(2) 0.0509(17) -0.0013(14) 0.0052(14) 0.0432(16)
C10 0.080(2) 0.085(2) 0.0530(18) 0.0064(17) 0.0022(16) 0.0459(19)
C11 0.071(2) 0.090(2) 0.0458(17) 0.0005(17) 0.0021(15) 0.0335(18)
C12 0.095(3) 0.092(2) 0.0529(19) -0.0176(18) 0.0043(17) 0.051(2)
C13 0.086(2) 0.071(2) 0.0552(18) -0.0071(15) 0.0070(16) 0.0463(18)
C14 0.130(5) 0.210(12) 0.308(15) -0.059(11) -0.030(6) 0.105(6)
Cl1 0.1321(14) 0.204(2) 0.1655(17) 0.0066(16) -0.0134(13) 0.0848(14)
Cl2 0.171(13) 0.190(13) 0.292(19) 0.079(13) 0.055(13) 0.093(11)

loop_
_atom_type_symbol
_atom_type_description
_atom_type_scat_dispersion_real
_atom_type_scat_dispersion_imag
_atom_type_scat_source
C C 0.0033 0.0016 'International Tables Vol C Tables 4.2.6.8 and 6.1.1.4'
H H 0.0000 0.0000 'International Tables Vol C Tables 4.2.6.8 and 6.1.1.4'
N N 0.0061 0.0033 'International Tables Vol C Tables 4.2.6.8 and 6.1.1.4'
O O 0.0106 0.0060 'International Tables Vol C Tables 4.2.6.8 and 6.1.1.4'
Co Co 0.3494 0.9721 'International Tables Vol C Tables 4.2.6.8 and 6.1.1.4'
Cl Cl 0.1484 0.1585 'International Tables Vol C Tables 4.2.6.8 and 6.1.1.4'
Li Li -0.0003 0.0001 'International Tables Vol C Tables 4.2.6.8 and 6.1.1.4'

loop_
_geom_angle_atom_site_label_1
_geom_angle_atom_site_label_2
_geom_angle_atom_site_label_3
_geom_angle
_geom_angle_site_symmetry_1
_geom_angle_site_symmetry_3
O1 Li1 O1 119.86(3) 2_645 3_765
O1 Li1 O1 119.86(3) 2_645 .
O1 Li1 O1 119.86(3) 3_765 .
O1 Li1 O2 92.2(2) 2_645 .
O1 Li1 O2 92.2(2) 3_765 .
O1 Li1 O2 92.2(2) . .
O1 Li1 Co1 104.85(18) 2_645 .
O1 Li1 Co1 119.1(2) 3_765 .
O1 Li1 Co1 48.55(12) . .
O2 Li1 Co1 44.61(10) . .
O1 Li1 Co1 48.55(12) 2_645 2_645
O1 Li1 Co1 104.85(18) 3_765 2_645
O1 Li1 Co1 119.1(2) . 2_645
O2 Li1 Co1 44.61(10) . 2_645
Co1 Li1 Co1 74.91(15) . 2_645
O1 Li1 Co1 119.1(2) 2_645 3_765
O1 Li1 Co1 48.55(12) 3_765 3_765
O1 Li1 Co1 104.85(18) . 3_765
O2 Li1 Co1 44.61(10) . 3_765
Co1 Li1 Co1 74.91(15) . 3_765
Co1 Li1 Co1 74.91(15) 2_645 3_765
Co1 O2 Co1 120.000(1) 3_765 2_645
Co1 O2 Co1 120.0 3_765 .
Co1 O2 Co1 120.0 2_645 .
Co1 O2 Li1 90.0 3_765 .
Co1 O2 Li1 90.0 2_645 .
Co1 O2 Li1 90.0 . .
Co1 O2 Li1 90.0 3_765 4_645
Co1 O2 Li1 90.0 2_645 4_645
Co1 O2 Li1 90.0 . 4_645
Li1 O2 Li1 180.000(1) . 4_645
O2 Co1 N1 121.56(6) . 5
O2 Co1 N1 121.56(6) . .
N1 Co1 N1 116.88(12) 5 .
O2 Co1 O1 87.06(4) . 5
N1 Co1 O1 87.65(7) 5 5
N1 Co1 O1 95.43(7) . 5
O2 Co1 O1 87.06(4) . .
N1 Co1 O1 95.43(7) 5 .
N1 Co1 O1 87.65(7) . .
O1 Co1 O1 174.13(9) 5 .
O2 Co1 Li1 45.39(10) . .
N1 Co1 Li1 108.16(7) 5 .
N1 Co1 Li1 115.05(7) . .
O1 Co1 Li1 131.65(11) 5 .
O1 Co1 Li1 42.57(10) . .
O2 Co1 Li1 45.39(10) . 4_645
N1 Co1 Li1 115.05(6) 5 4_645
N1 Co1 Li1 108.16(7) . 4_645
O1 Co1 Li1 42.57(10) 5 4_645
O1 Co1 Li1 131.65(11) . 4_645
Li1 Co1 Li1 90.78(19) . 4_645
C7 N1 C3 118.1(2) . .
C7 N1 Co1 117.35(18) . .
C3 N1 Co1 124.52(18) . .
C1 O1 Li1 144.4(2) . .
C1 O1 Co1 123.73(16) . .
Li1 O1 Co1 88.9(2) . .
O1 C1 C2 123.7(2) . .
O1 C1 C8 115.7(2) . .
C2 C1 C8 120.6(2) . .
C1 C2 C3 128.8(2) . .
N1 C3 C4 119.2(3) . .
N1 C3 C2 121.6(2) . .
C4 C3 C2 119.1(3) . .
C5 C4 C3 121.1(3) . .
C4 C5 C6 119.2(3) . .
C7 C6 C5 118.4(3) . .
N1 C7 C6 123.9(3) . .
C13 C8 C9 117.2(2) . .
C13 C8 C1 123.4(2) . .
C9 C8 C1 119.4(2) . .
C10 C9 C8 121.4(3) . .
C11 C10 C9 120.2(3) . .
C12 C11 C10 119.3(3) . .
C11 C12 C13 121.0(3) . .
C8 C13 C12 120.8(3) . .
Cl2 C14 Cl2 118.4(15) . 5
Cl2 C14 Cl1 89.9(9) . 5
Cl2 C14 Cl1 55.1(8) 5 5
Cl2 C14 Cl1 55.1(8) . .
Cl2 C14 Cl1 89.9(9) 5 .
Cl1 C14 Cl1 111.9(5) 5 .
Cl2 Cl1 C14 49.6(7) . .
Cl2 Cl1 Cl2 76.3(8) . 5
C14 Cl1 Cl2 38.2(4) . 5
C14 Cl2 Cl1 75.3(7) . .
C14 Cl2 Cl1 51.9(7) . 5
Cl1 Cl2 Cl1 101.0(8) . 5
C14 Cl2 Cl2 30.8(7) . 5
Cl1 Cl2 Cl2 66.1(7) . 5
Cl1 Cl2 Cl2 37.6(7) 5 5

loop_
_geom_bond_atom_site_label_1
_geom_bond_atom_site_label_2
_geom_bond_distance
_geom_bond_site_symmetry_2
Li1 O1 1.8867(16) 2_645
Li1 O1 1.8867(16) 3_765
Li1 O1 1.8867(16) .
Li1 O2 1.985(7) .
Li1 Co1 2.789(5) .
Li1 Co1 2.789(5) 2_645
Li1 Co1 2.789(5) 3_765
O2 Co1 1.9583(4) 3_765
O2 Co1 1.9583(4) 2_645
O2 Co1 1.9583(4) .
O2 Li1 1.985(7) 4_645
Co1 N1 2.058(2) 5
Co1 N1 2.058(2) .
Co1 O1 2.0904(17) 5
Co1 O1 2.0904(17) .
Co1 Li1 2.789(5) 4_645
N1 C7 1.345(3) .
N1 C3 1.364(3) .
O1 C1 1.305(3) .
C1 C2 1.347(4) .
C1 C8 1.500(4) .
C2 C3 1.437(4) .
C3 C4 1.396(4) .
C4 C5 1.359(5) .
C5 C6 1.371(5) .
C6 C7 1.362(4) .
C8 C13 1.384(4) .
C8 C9 1.388(4) .
C9 C10 1.385(4) .
C10 C11 1.369(4) .
C11 C12 1.356(5) .
C12 C13 1.391(4) .
C14 Cl2 1.400(16) .
C14 Cl2 1.400(16) 5
C14 Cl1 1.779(5) 5
C14 Cl1 1.779(5) .
Cl1 Cl2 1.510(17) .
Cl1 Cl2 2.26(2) 5
Cl2 Cl1 2.26(2) 5
Cl2 Cl2 2.40(3) 5
